data_2018672
loop_
_publ_author_name
'Igawa, Kosuke'
'Yoshinari, Nobuto'
'Konno, Takumi'

_publ_section_title
;
 An optically resolved crystal of thiomalate:
 (<i>S</i>)-1-phenylethanaminium (<i>R</i>)-thiomalate
;
_journal_coeditor_code UK3047
_journal_issue 9
_journal_name_full 'Acta Crystallographica Section C'
_journal_page_first o332
_journal_page_last o334
_journal_paper_doi 10.1107/S0108270112032933
_journal_volume 68
_journal_year 2012
_chemical_formula_iupac 'C8 H12 N +, C4 H5 O4 S -'
_chemical_formula_moiety 'C8 H12 N +, C4 H5 O4 S -'
_chemical_formula_sum 'C12 H17 N O4 S'
_chemical_formula_weight 271.33
_chemical_name_common '(<i>S</i>)-1-phenylethanaminium (<i>R</i>)-thiomalate'
_chemical_name_systematic '(<i>S</i>)-1-phenylethanaminium (<i>R</i>)-3-carboxy-2-sulfanylpropanoate'
_space_group_IT_number 4
_symmetry_cell_setting monoclinic
_symmetry_space_group_name_Hall 'P 2yb'
_symmetry_space_group_name_H-M 'P 1 21 1'
_atom_sites_solution_hydrogens geom
_atom_sites_solution_primary direct
_atom_sites_solution_secondary difmap
_audit_creation_method SHELXL-97
_cell_angle_alpha 90.00
_cell_angle_beta 92.760(2)
_cell_angle_gamma 90.00
_cell_formula_units_Z 2
_cell_length_a 9.0547(7)
_cell_length_b 8.2304(5)
_cell_length_c 9.3016(7)
_cell_measurement_reflns_used 4466
_cell_measurement_temperature 200(2)
_cell_measurement_theta_max 27.46
_cell_measurement_theta_min 3.06
_cell_volume 692.39(9)
_computing_cell_refinement 'RAPID-AUTO (Rigaku, 2000)'
_computing_data_collection 'RAPID-AUTO (Rigaku, 2000)'
_computing_data_reduction 'RAPID-AUTO (Rigaku, 2000)'
_computing_molecular_graphics 'Yadokari-XG 2009 (Kabuto <i>et al.</i>, 2009)'
_computing_publication_material 'Yadokari-XG 2009 (Kabuto <i>et al.</i>, 2009)'
_computing_structure_refinement 'SHELXL97 (Sheldrick, 2008)'
_computing_structure_solution 'SIR92 (Altomare <i>et al.</i>, 1994)'
_diffrn_ambient_temperature 200(2)
_diffrn_detector_area_resol_mean 10.000
_diffrn_measured_fraction_theta_full 0.998
_diffrn_measured_fraction_theta_max 0.998
_diffrn_measurement_device_type 'Rigaku R-AXIS RAPID'
_diffrn_measurement_method \w
_diffrn_radiation_source 'rotating-anode X-ray tube'
_diffrn_radiation_type MoK\a
_diffrn_radiation_wavelength 0.71075
_diffrn_reflns_av_R_equivalents 0.0342
_diffrn_reflns_av_sigmaI/netI 0.0445
_diffrn_reflns_limit_h_max 11
_diffrn_reflns_limit_h_min -11
_diffrn_reflns_limit_k_max 10
_diffrn_reflns_limit_k_min -10
_diffrn_reflns_limit_l_max 12
_diffrn_reflns_limit_l_min -12
_diffrn_reflns_number 6800
_diffrn_reflns_theta_full 27.46
_diffrn_reflns_theta_max 27.46
_diffrn_reflns_theta_min 3.07
_exptl_absorpt_coefficient_mu 0.240
_exptl_absorpt_correction_T_max 0.988
_exptl_absorpt_correction_T_min 0.788
_exptl_absorpt_correction_type multi-scan
_exptl_absorpt_process_details '(ABSCOR; Rigaku, 1995)'
_exptl_crystal_colour colourless
_exptl_crystal_density_diffrn 1.301
_exptl_crystal_density_method 'not measured'
_exptl_crystal_description platelet
_exptl_crystal_F_000 288
_exptl_crystal_size_max 0.30
_exptl_crystal_size_mid 0.15
_exptl_crystal_size_min 0.05
_refine_diff_density_max 0.398
_refine_diff_density_min -0.257
_refine_ls_abs_structure_details 'Flack (1983), 1408 Friedel pairs'
_refine_ls_abs_structure_Flack 0.07(8)
_refine_ls_extinction_coef 0
_refine_ls_extinction_method none
_refine_ls_goodness_of_fit_ref 1.117
_refine_ls_hydrogen_treatment mixed
_refine_ls_matrix_type full
_refine_ls_number_constraints 0
_refine_ls_number_parameters 179
_refine_ls_number_reflns 3100
_refine_ls_number_restraints 4
_refine_ls_restrained_S_all 1.118
_refine_ls_R_factor_all 0.0510
_refine_ls_R_factor_gt 0.0414
_refine_ls_shift/su_max 0.000
_refine_ls_shift/su_mean 0.000
_refine_ls_structure_factor_coef Fsqd
_refine_ls_weighting_details 'calc w=1/[\s^2^(Fo^2^)+(0.0561P)^2^+0.0510P] where P=(Fo^2^+2Fc^2^)/3'
_refine_ls_weighting_scheme calc
_refine_ls_wR_factor_gt 0.0942
_refine_ls_wR_factor_ref 0.1066
_reflns_number_gt 2723
_reflns_number_total 3100
_reflns_threshold_expression I>2\s(I)
_cod_data_source_file uk3047.cif
_cod_data_source_block I
_cod_original_sg_symbol_H-M 'P 21'
_cod_database_code 2018672
_cod_database_fobs_code 2018672

loop_
_symmetry_equiv_pos_as_xyz
'x, y, z'
'-x, y+1/2, -z'

loop_
_atom_site_type_symbol
_atom_site_label
_atom_site_fract_x
_atom_site_fract_y
_atom_site_fract_z
_atom_site_U_iso_or_equiv
_atom_site_adp_type
_atom_site_calc_flag
_atom_site_refinement_flags
_atom_site_occupancy
_atom_site_symmetry_multiplicity
S S1 0.42305(6) 0.38313(8) 0.79560(6) 0.04537(17) Uani d . 1 1
H H1 0.498(3) 0.440(3) 0.700(3) 0.054 Uiso d . 1 1
O O1 0.10777(16) 0.1497(2) 0.46721(18) 0.0386(4) Uani d . 1 1
H H1A 0.041(3) 0.076(4) 0.418(3) 0.046 Uiso d . 1 1
O O2 0.28726(19) 0.0139(3) 0.3674(3) 0.0688(7) Uani d . 1 1
O O3 0.06554(15) 0.46249(17) 0.66908(16) 0.0358(3) Uani d . 1 1
O O4 0.23275(17) 0.5239(2) 0.50889(17) 0.0421(4) Uani d . 1 1
N N1 0.1426(2) 0.7201(2) 0.2819(2) 0.0361(4) Uani d D 1 1
H H1B 0.154(3) 0.658(3) 0.367(2) 0.054 Uiso d D 1 1
H H1C 0.056(2) 0.777(3) 0.284(3) 0.054 Uiso d D 1 1
H H1D 0.220(2) 0.786(3) 0.287(3) 0.054 Uiso d D 1 1
C C1 0.2845(2) 0.3014(3) 0.6675(2) 0.0320(4) Uani d . 1 1
H H1E 0.2202 0.2255 0.7206 0.038 Uiso calc R 1 1
C C2 0.3547(2) 0.2056(3) 0.5492(3) 0.0374(5) Uani d . 1 1
H H2 0.4108 0.2815 0.4898 0.045 Uiso calc R 1 1
H H2A 0.4261 0.1273 0.5940 0.045 Uiso calc R 1 1
C C3 0.2457(2) 0.1138(3) 0.4524(2) 0.0363(5) Uani d . 1 1
C C4 0.1875(2) 0.4410(2) 0.6086(2) 0.0310(4) Uani d . 1 1
C C5 0.2609(3) 0.5042(4) 0.1466(4) 0.0635(8) Uani d . 1 1
H H5 0.2557 0.4299 0.2286 0.095 Uiso calc R 1 1
H H5A 0.3537 0.5654 0.1548 0.095 Uiso calc R 1 1
H H5B 0.2568 0.4416 0.0569 0.095 Uiso calc R 1 1
C C6 0.1313(3) 0.6215(3) 0.1460(2) 0.0422(5) Uani d . 1 1
H H6 0.1394 0.6971 0.0626 0.051 Uiso calc R 1 1
C C7 -0.0189(2) 0.5413(2) 0.1337(2) 0.0339(4) Uani d . 1 1
C C8 -0.1179(3) 0.5811(3) 0.0209(3) 0.0444(5) Uani d . 1 1
H H8 -0.0892 0.6555 -0.0507 0.053 Uiso calc R 1 1
C C9 -0.2589(3) 0.5132(4) 0.0114(3) 0.0526(6) Uani d . 1 1
H H9 -0.3263 0.5426 -0.0657 0.063 Uiso calc R 1 1
C C10 -0.3007(2) 0.4033(3) 0.1138(3) 0.0470(6) Uani d . 1 1
H H10 -0.3970 0.3574 0.1077 0.056 Uiso calc R 1 1
C C11 -0.2021(2) 0.3603(3) 0.2254(3) 0.0420(5) Uani d . 1 1
H H11 -0.2308 0.2844 0.2957 0.050 Uiso calc R 1 1
C C12 -0.0616(2) 0.4273(2) 0.2353(2) 0.0354(5) Uani d . 1 1
H H12 0.0060 0.3956 0.3114 0.043 Uiso calc R 1 1

loop_
_atom_site_aniso_label
_atom_site_aniso_U_11
_atom_site_aniso_U_22
_atom_site_aniso_U_33
_atom_site_aniso_U_12
_atom_site_aniso_U_13
_atom_site_aniso_U_23
S1 0.0360(3) 0.0627(4) 0.0367(3) -0.0065(3) -0.0065(2) -0.0025(3)
O1 0.0312(7) 0.0395(8) 0.0447(9) 0.0006(6) -0.0028(6) -0.0084(7)
O2 0.0384(9) 0.0769(14) 0.0922(16) -0.0091(10) 0.0151(9) -0.0504(13)
O3 0.0322(7) 0.0350(7) 0.0402(8) 0.0034(6) 0.0029(6) 0.0012(7)
O4 0.0401(8) 0.0445(8) 0.0420(9) 0.0004(7) 0.0040(7) 0.0079(7)
N1 0.0380(10) 0.0339(9) 0.0367(10) -0.0040(8) 0.0042(8) -0.0038(8)
C1 0.0273(9) 0.0361(10) 0.0322(10) -0.0032(8) -0.0010(8) -0.0001(9)
C2 0.0267(9) 0.0402(11) 0.0451(12) 0.0009(8) -0.0003(9) -0.0031(10)
C3 0.0324(10) 0.0357(11) 0.0410(12) -0.0029(8) 0.0055(9) -0.0045(9)
C4 0.0304(9) 0.0319(9) 0.0302(10) -0.0035(8) -0.0039(8) -0.0038(8)
C5 0.0436(13) 0.0740(19) 0.0746(19) -0.0067(14) 0.0206(13) -0.0354(17)
C6 0.0494(13) 0.0451(13) 0.0331(11) -0.0123(11) 0.0117(9) -0.0058(10)
C7 0.0421(11) 0.0303(10) 0.0294(10) 0.0003(9) 0.0036(8) -0.0044(8)
C8 0.0616(14) 0.0388(12) 0.0322(11) -0.0003(11) -0.0033(10) -0.0002(9)
C9 0.0566(15) 0.0544(14) 0.0449(13) 0.0085(12) -0.0177(11) -0.0060(13)
C10 0.0379(11) 0.0470(14) 0.0559(13) -0.0016(11) -0.0021(9) -0.0098(13)
C11 0.0437(11) 0.0369(11) 0.0457(12) -0.0023(10) 0.0072(9) -0.0007(11)
C12 0.0382(10) 0.0341(11) 0.0339(10) 0.0032(8) 0.0008(8) 0.0014(8)

loop_
_atom_type_symbol
_atom_type_description
_atom_type_scat_dispersion_real
_atom_type_scat_dispersion_imag
_atom_type_scat_source
S S 0.1246 0.1234 'International Tables Vol C Tables 4.2.6.8 and 6.1.1.4'
N N 0.0061 0.0033 'International Tables Vol C Tables 4.2.6.8 and 6.1.1.4'
O O 0.0106 0.0060 'International Tables Vol C Tables 4.2.6.8 and 6.1.1.4'
C C 0.0033 0.0016 'International Tables Vol C Tables 4.2.6.8 and 6.1.1.4'
H H 0.0000 0.0000 'International Tables Vol C Tables 4.2.6.8 and 6.1.1.4'

loop_
_geom_angle_atom_site_label_1
_geom_angle_atom_site_label_2
_geom_angle_atom_site_label_3
_geom_angle
C1 S1 H1 93.1(13)
C3 O1 H1A 113.0(16)
C6 N1 H1B 114.3(18)
C6 N1 H1C 105.7(18)
H1B N1 H1C 109(2)
C6 N1 H1D 113.3(19)
H1B N1 H1D 103(2)
H1C N1 H1D 111(3)
C2 C1 C4 112.52(18)
C2 C1 S1 111.56(14)
C4 C1 S1 108.82(14)
C2 C1 H1E 107.9
C4 C1 H1E 107.9
S1 C1 H1E 107.9
C3 C2 C1 114.12(17)
C3 C2 H2 108.7
C1 C2 H2 108.7
C3 C2 H2A 108.7
C1 C2 H2A 108.7
H2 C2 H2A 107.6
O2 C3 O1 123.7(2)
O2 C3 C2 121.0(2)
O1 C3 C2 115.36(19)
O4 C4 O3 125.38(19)
O4 C4 C1 118.54(18)
O3 C4 C1 116.08(18)
C6 C5 H5 109.5
C6 C5 H5A 109.5
H5 C5 H5A 109.5
C6 C5 H5B 109.5
H5 C5 H5B 109.5
H5A C5 H5B 109.5
N1 C6 C7 108.94(18)
N1 C6 C5 108.6(2)
C7 C6 C5 114.5(2)
N1 C6 H6 108.2
C7 C6 H6 108.2
C5 C6 H6 108.2
C8 C7 C12 118.7(2)
C8 C7 C6 120.0(2)
C12 C7 C6 121.3(2)
C7 C8 C9 120.7(2)
C7 C8 H8 119.6
C9 C8 H8 119.6
C10 C9 C8 120.0(2)
C10 C9 H9 120.0
C8 C9 H9 120.0
C9 C10 C11 119.9(2)
C9 C10 H10 120.1
C11 C10 H10 120.1
C10 C11 C12 120.4(2)
C10 C11 H11 119.8
C12 C11 H11 119.8
C11 C12 C7 120.3(2)
C11 C12 H12 119.8
C7 C12 H12 119.8

loop_
_geom_bond_atom_site_label_1
_geom_bond_atom_site_label_2
_geom_bond_distance
_geom_bond_publ_flag
S1 C1 1.817(2) y
S1 H1 1.24(3) ?
O1 C3 1.297(3) y
O1 H1A 0.96(3) ?
O2 C3 1.213(3) y
O3 C4 1.276(2) y
O4 C4 1.237(3) y
N1 C6 1.501(3) ?
N1 H1B 0.943(17) ?
N1 H1C 0.917(17) ?
N1 H1D 0.886(17) ?
C1 C2 1.518(3) ?
C1 C4 1.531(3) ?
C1 H1E 1.0000 ?
C2 C3 1.507(3) ?
C2 H2 0.9900 ?
C2 H2A 0.9900 ?
C5 C6 1.519(4) ?
C5 H5 0.9800 ?
C5 H5A 0.9800 ?
C5 H5B 0.9800 ?
C6 C7 1.511(3) ?
C6 H6 1.0000 ?
C7 C8 1.386(3) ?
C7 C12 1.399(3) ?
C8 C9 1.392(4) ?
C8 H8 0.9500 ?
C9 C10 1.380(4) ?
C9 H9 0.9500 ?
C10 C11 1.382(3) ?
C10 H10 0.9500 ?
C11 C12 1.385(3) ?
C11 H11 0.9500 ?
C12 H12 0.9500 ?

loop_
_geom_hbond_atom_site_label_D
_geom_hbond_atom_site_label_H
_geom_hbond_atom_site_label_A
_geom_hbond_site_symmetry_A
_geom_hbond_distance_DH
_geom_hbond_distance_HA
_geom_hbond_distance_DA
_geom_hbond_angle_DHA
S1 H1 O2 2_656 1.24(3) 2.16(3) 3.2741(19) 148.0(19)
O1 H1A O3 2_546 0.96(3) 1.54(3) 2.501(2) 177(3)
N1 H1B O4 . 0.943(17) 1.838(19) 2.751(3) 162(3)
N1 H1C O3 2_556 0.917(17) 1.94(2) 2.797(2) 154(3)
N1 H1D O2 1_565 0.886(17) 2.10(2) 2.845(3) 141(3)
C1 H1E Cg 2_546 1.00 2.62 3.56 156
C6 H6 Cg 2_555 1.00 2.85 3.83 166

loop_
_geom_torsion_atom_site_label_1
_geom_torsion_atom_site_label_2
_geom_torsion_atom_site_label_3
_geom_torsion_atom_site_label_4
_geom_torsion
C4 C1 C2 C3 -66.1(2)
S1 C1 C2 C3 171.31(16)
C1 C2 C3 O2 -169.0(2)
C1 C2 C3 O1 11.0(3)
C2 C1 C4 O4 -41.8(2)
S1 C1 C4 O4 82.4(2)
C2 C1 C4 O3 138.90(18)
S1 C1 C4 O3 -96.94(18)
N1 C6 C7 C8 116.3(2)
C5 C6 C7 C8 -121.9(3)
N1 C6 C7 C12 -63.2(3)
C5 C6 C7 C12 58.6(3)
C12 C7 C8 C9 2.1(3)
C6 C7 C8 C9 -177.3(2)
C7 C8 C9 C10 -0.9(4)
C8 C9 C10 C11 -0.3(4)
C9 C10 C11 C12 0.2(4)
C10 C11 C12 C7 1.1(3)
C8 C7 C12 C11 -2.2(3)
C6 C7 C12 C11 177.2(2)

loop_
_cod_related_entry_id
_cod_related_entry_database
_cod_related_entry_code
1 ChemSpider 30654401
